data_2214133
loop_
_publ_author_name
'Bu, Tian-Jia'
'Li, Bao'
'Ye, Ling'
'Wu, Li-Xin'

_publ_section_title
;
 <i>catena</i>-Poly[[bromidosodium(I)]-bis(\m-dimethyl
 sulfoxide-\k^2^<i>O</i>:<i>O</i>)]
;
_journal_coeditor_code CV2251
_journal_issue 7
_journal_name_full 'Acta Crystallographica Section E'
_journal_page_first m1807
_journal_page_last m1807
_journal_paper_doi 10.1107/S1600536807026402
_journal_volume 63
_journal_year 2007
_chemical_formula_iupac '[Na Br (C2 H6 O S)2]'
_chemical_formula_moiety 'C4 H12 Br Na O2 S2'
_chemical_formula_sum 'C4 H12 Br Na O2 S2'
_chemical_formula_weight 259.16
_chemical_name_systematic
;
catena-Poly[[bromidosodium(I)]-bis(\m-dimethyl sulfoxide-\k^2^O:O)]
;
_space_group_IT_number 14
_symmetry_cell_setting monoclinic
_symmetry_space_group_name_Hall '-P 2ybc'
_symmetry_space_group_name_H-M 'P 1 21/c 1'
_atom_sites_solution_hydrogens geom
_atom_sites_solution_primary direct
_atom_sites_solution_secondary difmap
_cell_angle_alpha 90.00
_cell_angle_beta 94.046(17)
_cell_angle_gamma 90.00
_cell_formula_units_Z 4
_cell_length_a 6.433(3)
_cell_length_b 9.969(4)
_cell_length_c 16.430(6)
_cell_measurement_reflns_used 7474
_cell_measurement_temperature 291(2)
_cell_measurement_theta_max 54.98
_cell_measurement_theta_min 6.35
_cell_volume 1051.0(8)
_computing_cell_refinement RAPID-AUTO
_computing_data_collection 'RAPID-AUTO (Rigaku, 1998)'
_computing_data_reduction 'CrystalStructure (Rigaku/MSC, 2002)'
_computing_molecular_graphics 'PLATON (Spek, 2003)'
_computing_publication_material SHELXL97
_computing_structure_refinement 'SHELXL97 (Sheldrick, 1997)'
_computing_structure_solution 'SHELXS97 (Sheldrick, 1997)'
_diffrn_ambient_temperature 291(2)
_diffrn_measured_fraction_theta_full 0.998
_diffrn_measured_fraction_theta_max 0.998
_diffrn_measurement_device_type 'Rigaku R-AXIS RAPID'
_diffrn_measurement_method \w
_diffrn_radiation_monochromator graphite
_diffrn_radiation_source 'fine-focus sealed tube'
_diffrn_radiation_type MoK\a
_diffrn_radiation_wavelength 0.71073
_diffrn_reflns_av_R_equivalents 0.0513
_diffrn_reflns_av_sigmaI/netI 0.0430
_diffrn_reflns_limit_h_max 8
_diffrn_reflns_limit_h_min -8
_diffrn_reflns_limit_k_max 12
_diffrn_reflns_limit_k_min -12
_diffrn_reflns_limit_l_max 21
_diffrn_reflns_limit_l_min -21
_diffrn_reflns_number 10170
_diffrn_reflns_theta_full 27.48
_diffrn_reflns_theta_max 27.48
_diffrn_reflns_theta_min 3.17
_diffrn_standards_decay_% 0
_diffrn_standards_interval_count 0
_diffrn_standards_interval_time 0
_diffrn_standards_number 0
_exptl_absorpt_coefficient_mu 4.300
_exptl_absorpt_correction_T_max 0.4908
_exptl_absorpt_correction_T_min 0.4611
_exptl_absorpt_correction_type multi-scan
_exptl_absorpt_process_details '(ABSCOR; Higashi, 1995)'
_exptl_crystal_colour colourless
_exptl_crystal_density_diffrn 1.638
_exptl_crystal_density_method 'not measured'
_exptl_crystal_description block
_exptl_crystal_F_000 520
_exptl_crystal_size_max 0.21
_exptl_crystal_size_mid 0.20
_exptl_crystal_size_min 0.19
_refine_diff_density_max 0.314
_refine_diff_density_min -0.397
_refine_ls_extinction_method none
_refine_ls_goodness_of_fit_ref 1.042
_refine_ls_hydrogen_treatment constr
_refine_ls_matrix_type full
_refine_ls_number_parameters 95
_refine_ls_number_reflns 2401
_refine_ls_number_restraints 0
_refine_ls_restrained_S_all 1.042
_refine_ls_R_factor_all 0.0563
_refine_ls_R_factor_gt 0.0337
_refine_ls_shift/su_max 0.000
_refine_ls_shift/su_mean 0.000
_refine_ls_structure_factor_coef Fsqd
_refine_ls_weighting_details 'calc w = 1/[\s^2^(Fo^2^)+(0.0286P)^2^+0.2048P] where P=(Fo^2^+2Fc^2^)/3'
_refine_ls_weighting_scheme calc
_refine_ls_wR_factor_gt 0.0659
_refine_ls_wR_factor_ref 0.0723
_reflns_number_gt 1772
_reflns_number_total 2401
_reflns_threshold_expression I>2\s(I)
_cod_data_source_file cv2251.cif
_cod_data_source_block I
_cod_original_cell_volume 1051.0(7)
_cod_original_sg_symbol_H-M 'P 21/c'
_cod_database_code 2214133
_cod_database_fobs_code 2214133

loop_
_symmetry_equiv_pos_as_xyz
'x, y, z'
'-x, y+1/2, -z+1/2'
'-x, -y, -z'
'x, -y-1/2, z-1/2'

loop_
_atom_site_type_symbol
_atom_site_label
_atom_site_fract_x
_atom_site_fract_y
_atom_site_fract_z
_atom_site_U_iso_or_equiv
_atom_site_adp_type
_atom_site_calc_flag
_atom_site_refinement_flags
_atom_site_occupancy
Br Br1 0.71849(5) 0.19369(3) -0.13185(2) 0.05075(12) Uani d . 1
C C1 1.1343(5) 0.4654(3) 0.23986(19) 0.0531(8) Uani d . 1
H H3A 1.2370 0.3970 0.2335 0.080 Uiso calc R 1
H H3B 1.0944 0.4652 0.2951 0.080 Uiso calc R 1
H H3C 1.1916 0.5513 0.2275 0.080 Uiso calc R 1
C C2 0.7672(6) 0.5765(4) 0.1974(2) 0.0704(11) Uani d . 1
H H2A 0.8535 0.6549 0.1956 0.106 Uiso calc R 1
H H2B 0.7207 0.5664 0.2513 0.106 Uiso calc R 1
H H2C 0.6487 0.5860 0.1589 0.106 Uiso calc R 1
C C3 0.7631(6) 0.8295(3) -0.0050(3) 0.0635(10) Uani d . 1
H H4A 0.6740 0.8410 0.0389 0.095 Uiso calc R 1
H H4B 0.8098 0.9157 -0.0224 0.095 Uiso calc R 1
H H4C 0.8813 0.7759 0.0132 0.095 Uiso calc R 1
C C4 0.4105(6) 0.8611(3) -0.0979(2) 0.0630(10) Uani d . 1
H H1A 0.3125 0.8304 -0.1406 0.094 Uiso calc R 1
H H1B 0.4597 0.9487 -0.1111 0.094 Uiso calc R 1
H H1C 0.3437 0.8650 -0.0475 0.094 Uiso calc R 1
Na Na1 0.74441(16) 0.42912(10) -0.02932(6) 0.0324(2) Uani d . 1
O O2 0.5379(3) 0.62069(18) -0.05373(12) 0.0401(5) Uani d . 1
O O1 0.9778(3) 0.4577(2) 0.08719(11) 0.0397(5) Uani d . 1
S S1 0.91242(12) 0.43317(7) 0.17235(4) 0.03852(18) Uani d . 1
S S2 0.62360(12) 0.74854(7) -0.08747(5) 0.04170(19) Uani d . 1

loop_
_atom_site_aniso_label
_atom_site_aniso_U_11
_atom_site_aniso_U_22
_atom_site_aniso_U_33
_atom_site_aniso_U_12
_atom_site_aniso_U_13
_atom_site_aniso_U_23
Br1 0.0597(2) 0.03973(18) 0.0550(2) -0.00658(15) 0.01907(16) -0.01221(14)
C1 0.060(2) 0.062(2) 0.0368(17) -0.0069(17) 0.0002(16) -0.0009(15)
C2 0.072(3) 0.085(3) 0.056(2) 0.025(2) 0.016(2) -0.005(2)
C3 0.048(2) 0.049(2) 0.092(3) -0.0068(16) -0.007(2) -0.0026(19)
C4 0.068(2) 0.0321(16) 0.085(3) 0.0036(16) -0.015(2) 0.0140(17)
Na1 0.0328(6) 0.0304(5) 0.0343(6) -0.0003(4) 0.0049(5) 0.0000(4)
O2 0.0406(11) 0.0259(9) 0.0552(12) 0.0003(8) 0.0135(10) 0.0082(9)
O1 0.0377(11) 0.0554(12) 0.0268(10) -0.0104(9) 0.0067(8) -0.0010(9)
S1 0.0432(4) 0.0430(4) 0.0301(4) -0.0122(3) 0.0079(3) -0.0019(3)
S2 0.0504(5) 0.0298(4) 0.0465(4) -0.0020(3) 0.0148(4) 0.0052(3)

loop_
_atom_type_symbol
_atom_type_description
_atom_type_scat_dispersion_real
_atom_type_scat_dispersion_imag
_atom_type_scat_source
C C 0.0033 0.0016 'International Tables Vol C Tables 4.2.6.8 and 6.1.1.4'
H H 0.0000 0.0000 'International Tables Vol C Tables 4.2.6.8 and 6.1.1.4'
O O 0.0106 0.0060 'International Tables Vol C Tables 4.2.6.8 and 6.1.1.4'
Br Br -0.2901 2.4595 'International Tables Vol C Tables 4.2.6.8 and 6.1.1.4'
S S 0.1246 0.1234 'International Tables Vol C Tables 4.2.6.8 and 6.1.1.4'
Na Na 0.0362 0.0249 'International Tables Vol C Tables 4.2.6.8 and 6.1.1.4'

loop_
_geom_angle_atom_site_label_1
_geom_angle_atom_site_label_2
_geom_angle_atom_site_label_3
_geom_angle_site_symmetry_1
_geom_angle_site_symmetry_3
_geom_angle
_geom_angle_publ_flag
S1 C1 H3A . . 109.5 ?
S1 C1 H3B . . 109.5 ?
H3A C1 H3B . . 109.5 ?
S1 C1 H3C . . 109.5 ?
H3A C1 H3C . . 109.5 ?
H3B C1 H3C . . 109.5 ?
S1 C2 H2A . . 109.5 ?
S1 C2 H2B . . 109.5 ?
H2A C2 H2B . . 109.5 ?
S1 C2 H2C . . 109.5 ?
H2A C2 H2C . . 109.5 ?
H2B C2 H2C . . 109.5 ?
S2 C3 H4A . . 109.5 ?
S2 C3 H4B . . 109.5 ?
H4A C3 H4B . . 109.5 ?
S2 C3 H4C . . 109.5 ?
H4A C3 H4C . . 109.5 ?
H4B C3 H4C . . 109.5 ?
S2 C4 H1A . . 109.5 ?
S2 C4 H1B . . 109.5 ?
H1A C4 H1B . . 109.5 ?
S2 C4 H1C . . 109.5 ?
H1A C4 H1C . . 109.5 ?
H1B C4 H1C . . 109.5 ?
O2 Na1 O1 . . 111.08(8) yes
O2 Na1 O1 . 3_765 88.73(8) yes
O1 Na1 O1 . 3_765 79.26(8) yes
O2 Na1 O2 . 3_665 79.83(8) yes
O1 Na1 O2 . 3_665 91.58(8) yes
O1 Na1 O2 3_765 3_665 161.75(8) yes
O2 Na1 Br1 . . 123.62(7) yes
O1 Na1 Br1 . . 125.28(6) yes
O1 Na1 Br1 3_765 . 99.62(6) yes
O2 Na1 Br1 3_665 . 98.55(6) yes
O2 Na1 Na1 . 3_665 40.47(5) ?
O1 Na1 Na1 . 3_665 104.47(7) ?
O1 Na1 Na1 3_765 3_665 127.73(7) ?
O2 Na1 Na1 3_665 3_665 39.36(5) ?
Br1 Na1 Na1 . 3_665 117.05(5) ?
O2 Na1 Na1 . 3_765 102.64(7) ?
O1 Na1 Na1 . 3_765 39.66(5) ?
O1 Na1 Na1 3_765 3_765 39.60(5) ?
O2 Na1 Na1 3_665 3_765 129.41(7) ?
Br1 Na1 Na1 . 3_765 118.90(5) ?
Na1 Na1 Na1 3_665 3_765 124.03(6) ?
S2 O2 Na1 . . 122.25(11) ?
S2 O2 Na1 . 3_665 133.96(11) ?
Na1 O2 Na1 . 3_665 100.17(8) ?
S1 O1 Na1 . . 121.89(11) ?
S1 O1 Na1 . 3_765 135.81(12) ?
Na1 O1 Na1 . 3_765 100.74(8) ?
O1 S1 C2 . . 105.70(15) ?
O1 S1 C1 . . 106.60(13) ?
C2 S1 C1 . . 97.05(18) ?
O2 S2 C3 . . 106.45(15) ?
O2 S2 C4 . . 105.67(15) ?
C3 S2 C4 . . 97.61(18) ?

loop_
_geom_bond_atom_site_label_1
_geom_bond_atom_site_label_2
_geom_bond_site_symmetry_2
_geom_bond_distance
_geom_bond_publ_flag
Na1 Br1 . 2.8869(13) yes
C1 S1 . 1.774(3) ?
C1 H3A . 0.9600 ?
C1 H3B . 0.9600 ?
C1 H3C . 0.9600 ?
C2 S1 . 1.772(3) ?
C2 H2A . 0.9600 ?
C2 H2B . 0.9600 ?
C2 H2C . 0.9600 ?
C3 S2 . 1.767(4) ?
C3 H4A . 0.9600 ?
C3 H4B . 0.9600 ?
C3 H4C . 0.9600 ?
C4 S2 . 1.770(3) ?
C4 H1A . 0.9600 ?
C4 H1B . 0.9600 ?
C4 H1C . 0.9600 ?
Na1 O2 . 2.345(2) yes
Na1 O1 . 2.365(2) yes
Na1 O1 3_765 2.368(2) yes
Na1 O2 3_665 2.399(2) yes
Na1 Na1 3_665 3.639(2) ?
Na1 Na1 3_765 3.646(2) ?
O2 S2 . 1.5095(19) ?
O2 Na1 3_665 2.399(2) ?
O1 S1 . 1.5093(19) ?
O1 Na1 3_765 2.368(2) ?
